data_4035529
loop_
_publ_author_name
'Cui, Zhihao'
'Du, Da-Ming'

_publ_section_title
;
 FeCl<sub>2</sub>-Catalyzed Decarboxylative Radical Alkylation/Cyclization
 of Cinnamamides: Access to Dihydroquinolinone and Pyrrolo[1,2- a]indole
 Analogues.
;
_journal_issue 9
_journal_name_full 'The Journal of organic chemistry'
_journal_page_first 5149
_journal_page_last 5159
_journal_paper_doi 10.1021/acs.joc.8b00511
_journal_volume 83
_journal_year 2018
_chemical_formula_sum 'C25 H20 N2 O3'
_chemical_formula_weight 396.43
_space_group_crystal_system monoclinic
_space_group_IT_number 14
_space_group_name_Hall '-P 2yn'
_space_group_name_H-M_alt 'P 1 21/n 1'
_atom_sites_solution_hydrogens geom
_audit_creation_method SHELXL-2014/7
_cell_angle_alpha 90
_cell_angle_beta 95.5220(10)
_cell_angle_gamma 90
_cell_formula_units_Z 4
_cell_length_a 14.4278(6)
_cell_length_b 8.5062(4)
_cell_length_c 15.9293(7)
_cell_measurement_reflns_used 9291
_cell_measurement_temperature 296(2)
_cell_measurement_theta_max 28.15
_cell_measurement_theta_min 2.57
_cell_volume 1945.86(15)
_computing_cell_refinement 'Bruker SMART'
_computing_data_collection 'Bruker SMART'
_computing_data_reduction 'Bruker SHELXTL'
_computing_molecular_graphics 'Bruker SHELXTL'
_computing_publication_material 'Bruker SHELXTL'
_computing_structure_refinement 'SHELXL-2014/7 (Sheldrick, 2014)'
_computing_structure_solution 'SHELXL-2014/7 (Sheldrick, 2014)'
_diffrn_ambient_temperature 296(2)
_diffrn_measured_fraction_theta_full 0.998
_diffrn_measured_fraction_theta_max 0.998
_diffrn_measurement_device_type 'Bruker APEX-II CCD'
_diffrn_radiation_type MoK\a
_diffrn_radiation_wavelength 0.71073
_diffrn_reflns_av_R_equivalents 0.0217
_diffrn_reflns_av_unetI/netI 0.0147
_diffrn_reflns_Laue_measured_fraction_full 0.998
_diffrn_reflns_Laue_measured_fraction_max 0.998
_diffrn_reflns_limit_h_max 17
_diffrn_reflns_limit_h_min -17
_diffrn_reflns_limit_k_max 10
_diffrn_reflns_limit_k_min -10
_diffrn_reflns_limit_l_max 18
_diffrn_reflns_limit_l_min -18
_diffrn_reflns_number 18065
_diffrn_reflns_point_group_measured_fraction_full 0.998
_diffrn_reflns_point_group_measured_fraction_max 0.998
_diffrn_reflns_theta_full 24.997
_diffrn_reflns_theta_max 24.997
_diffrn_reflns_theta_min 2.003
_exptl_absorpt_coefficient_mu 0.090
_exptl_crystal_colour colourless
_exptl_crystal_density_diffrn 1.353
_exptl_crystal_description cuboid
_exptl_crystal_F_000 832
_exptl_crystal_size_max 0.300
_exptl_crystal_size_mid 0.150
_exptl_crystal_size_min 0.100
_exptl_transmission_factor_max 0.991
_exptl_transmission_factor_min 0.974
_refine_diff_density_max 0.402
_refine_diff_density_min -0.266
_refine_diff_density_rms 0.043
_refine_ls_extinction_method none
_refine_ls_goodness_of_fit_ref 1.052
_refine_ls_hydrogen_treatment constr
_refine_ls_matrix_type full
_refine_ls_number_parameters 271
_refine_ls_number_reflns 3417
_refine_ls_number_restraints 0
_refine_ls_restrained_S_all 1.052
_refine_ls_R_factor_all 0.0501
_refine_ls_R_factor_gt 0.0428
_refine_ls_shift/su_max 0.000
_refine_ls_shift/su_mean 0.000
_refine_ls_structure_factor_coef Fsqd
_refine_ls_weighting_details 'w=1/[\s^2^(Fo^2^)+(0.0702P)^2^+0.5907P] where P=(Fo^2^+2Fc^2^)/3'
_refine_ls_weighting_scheme calc
_refine_ls_wR_factor_gt 0.1187
_refine_ls_wR_factor_ref 0.1241
_reflns_Friedel_coverage 0.000
_reflns_number_gt 2945
_reflns_number_total 3417
_reflns_threshold_expression 'I > 2\s(I)'
_cod_data_source_file jo8b00511_si_003.cif
_cod_data_source_block CZH2232
_cod_original_sg_symbol_H-M 'P 21/n'
_cod_database_code 4035529
_shelx_shelxl_version_number 2014/7
_shelx_space_group_comment
;
The symmetry employed for this shelxl refinement is uniquely defined
by the following loop, which should always be used as a source of
symmetry information in preference to the above space-group names.
They are only intended as comments.
;

loop_
_space_group_symop_operation_xyz
'x, y, z'
'-x+1/2, y+1/2, -z+1/2'
'-x, -y, -z'
'x-1/2, -y-1/2, z-1/2'

loop_
_atom_site_label
_atom_site_type_symbol
_atom_site_fract_x
_atom_site_fract_y
_atom_site_fract_z
_atom_site_U_iso_or_equiv
_atom_site_adp_type
_atom_site_occupancy
_atom_site_site_symmetry_order
_atom_site_calc_flag
_atom_site_refinement_flags_posn
_atom_site_refinement_flags_adp
O2 O 0.75674(8) 0.84629(14) 0.68577(8) 0.0512(3) Uani 1 1 d . .
O1 O 0.76713(9) 0.75033(14) 0.48077(9) 0.0545(3) Uani 1 1 d . .
N1 N 0.88065(8) 0.60864(15) 0.55409(9) 0.0386(3) Uani 1 1 d . .
N2 N 0.63623(9) 0.69138(15) 0.62620(9) 0.0393(3) Uani 1 1 d . .
O3 O 0.48988(9) 0.60239(17) 0.57820(10) 0.0678(4) Uani 1 1 d . .
C11 C 0.78040(10) 0.28086(17) 0.45058(10) 0.0345(3) Uani 1 1 d . .
C10 C 0.72059(10) 0.50704(17) 0.53861(10) 0.0348(3) Uani 1 1 d . .
H10A H 0.6678 0.5128 0.4951 0.042 Uiso 1 1 calc R U
C9 C 0.79082(10) 0.63172(18) 0.52034(10) 0.0362(4) Uani 1 1 d . .
C5 C 0.90944(11) 0.47042(19) 0.59957(10) 0.0383(4) Uani 1 1 d . .
C7 C 0.76206(10) 0.34159(17) 0.53777(10) 0.0342(3) Uani 1 1 d . .
H7A H 0.7180 0.2695 0.5609 0.041 Uiso 1 1 calc R U
C18 C 0.67642(10) 0.83164(18) 0.65657(10) 0.0355(3) Uani 1 1 d . .
C6 C 0.85181(10) 0.33787(19) 0.59578(9) 0.0364(4) Uani 1 1 d . .
C19 C 0.60111(10) 0.95122(18) 0.64646(9) 0.0343(3) Uani 1 1 d . .
C20 C 0.52112(10) 0.8783(2) 0.61062(10) 0.0384(4) Uani 1 1 d . .
C17 C 0.68498(12) 0.54152(18) 0.62482(11) 0.0423(4) Uani 1 1 d . .
H17A H 0.6432 0.4579 0.6384 0.051 Uiso 1 1 calc R U
H17B H 0.7374 0.5424 0.6678 0.051 Uiso 1 1 calc R U
C12 C 0.80689(11) 0.12472(19) 0.44272(11) 0.0430(4) Uani 1 1 d . .
H12A H 0.8106 0.0599 0.4900 0.052 Uiso 1 1 calc R U
C16 C 0.77337(12) 0.3726(2) 0.37847(11) 0.0451(4) Uani 1 1 d . .
H16A H 0.7542 0.4767 0.3815 0.054 Uiso 1 1 calc R U
C21 C 0.54155(11) 0.7090(2) 0.60020(11) 0.0421(4) Uani 1 1 d . .
C25 C 0.60091(12) 1.10790(19) 0.66876(11) 0.0445(4) Uani 1 1 d . .
H25A H 0.6540 1.1567 0.6943 0.053 Uiso 1 1 calc R U
C13 C 0.82770(13) 0.0639(2) 0.36685(12) 0.0508(5) Uani 1 1 d . .
H13A H 0.8454 -0.0408 0.3633 0.061 Uiso 1 1 calc R U
C22 C 0.43880(12) 0.9593(2) 0.59360(11) 0.0501(4) Uani 1 1 d . .
H22A H 0.3853 0.9096 0.5695 0.060 Uiso 1 1 calc R U
C1 C 0.88136(13) 0.2048(2) 0.64103(11) 0.0499(5) Uani 1 1 d . .
H1A H 0.8422 0.1179 0.6408 0.060 Uiso 1 1 calc R U
C4 C 0.99577(12) 0.4637(3) 0.64665(12) 0.0548(5) Uani 1 1 d . .
H4A H 1.0342 0.5517 0.6499 0.066 Uiso 1 1 calc R U
C14 C 0.82236(13) 0.1582(2) 0.29581(12) 0.0529(5) Uani 1 1 d . .
H14A H 0.8375 0.1180 0.2446 0.064 Uiso 1 1 calc R U
C15 C 0.79456(13) 0.3118(2) 0.30175(12) 0.0528(5) Uani 1 1 d . .
H15A H 0.7899 0.3755 0.2541 0.063 Uiso 1 1 calc R U
C24 C 0.51775(13) 1.1898(2) 0.65135(13) 0.0552(5) Uani 1 1 d . .
H24A H 0.5153 1.2957 0.6654 0.066 Uiso 1 1 calc R U
C8 C 0.94614(13) 0.7385(2) 0.54782(14) 0.0596(5) Uani 1 1 d . .
H8A H 1.0064 0.7083 0.5736 0.089 Uiso 1 1 calc R U
H8B H 0.9503 0.7634 0.4895 0.089 Uiso 1 1 calc R U
H8C H 0.9247 0.8290 0.5763 0.089 Uiso 1 1 calc R U
C23 C 0.43867(13) 1.1172(2) 0.61367(13) 0.0559(5) Uani 1 1 d . .
H23A H 0.3845 1.1757 0.6017 0.067 Uiso 1 1 calc R U
C2 C 0.96782(16) 0.1989(3) 0.68648(12) 0.0648(6) Uani 1 1 d . .
H2A H 0.9872 0.1080 0.7155 0.078 Uiso 1 1 calc R U
C3 C 1.02481(14) 0.3281(3) 0.68846(12) 0.0670(6) Uani 1 1 d . .
H3A H 1.0835 0.3241 0.7182 0.080 Uiso 1 1 calc R U

loop_
_atom_site_aniso_label
_atom_site_aniso_U_11
_atom_site_aniso_U_22
_atom_site_aniso_U_33
_atom_site_aniso_U_23
_atom_site_aniso_U_13
_atom_site_aniso_U_12
O2 0.0335(6) 0.0474(7) 0.0708(8) -0.0051(6) -0.0048(5) -0.0001(5)
O1 0.0544(7) 0.0347(7) 0.0739(9) 0.0152(6) 0.0038(6) 0.0000(5)
N1 0.0316(7) 0.0340(7) 0.0509(8) -0.0034(6) 0.0074(6) -0.0055(5)
N2 0.0323(7) 0.0323(7) 0.0541(8) -0.0073(6) 0.0087(6) 0.0005(5)
O3 0.0452(7) 0.0601(9) 0.0974(11) -0.0351(8) 0.0028(7) -0.0131(6)
C11 0.0265(7) 0.0296(8) 0.0471(9) -0.0031(6) 0.0026(6) -0.0050(6)
C10 0.0291(7) 0.0290(8) 0.0463(8) -0.0010(6) 0.0036(6) -0.0004(6)
C9 0.0364(8) 0.0291(8) 0.0437(8) -0.0013(7) 0.0068(6) 0.0003(6)
C5 0.0330(8) 0.0438(9) 0.0384(8) -0.0077(7) 0.0059(6) 0.0067(7)
C7 0.0324(7) 0.0255(8) 0.0460(9) 0.0008(6) 0.0095(6) -0.0023(6)
C18 0.0311(8) 0.0339(8) 0.0418(8) -0.0010(7) 0.0049(6) -0.0021(6)
C6 0.0377(8) 0.0354(8) 0.0370(8) -0.0026(6) 0.0081(6) 0.0079(6)
C19 0.0324(8) 0.0337(8) 0.0376(8) 0.0010(6) 0.0069(6) 0.0007(6)
C20 0.0323(8) 0.0457(9) 0.0377(8) -0.0043(7) 0.0059(6) 0.0008(7)
C17 0.0431(9) 0.0297(8) 0.0560(10) 0.0001(7) 0.0154(7) 0.0010(7)
C12 0.0470(9) 0.0313(8) 0.0506(10) -0.0016(7) 0.0049(7) -0.0001(7)
C16 0.0519(10) 0.0336(9) 0.0491(10) -0.0005(7) 0.0011(7) 0.0005(7)
C21 0.0339(8) 0.0445(10) 0.0487(9) -0.0135(7) 0.0074(7) -0.0037(7)
C25 0.0448(9) 0.0332(9) 0.0568(10) 0.0007(7) 0.0123(7) -0.0029(7)
C13 0.0555(11) 0.0372(9) 0.0596(11) -0.0120(8) 0.0046(8) 0.0044(8)
C22 0.0340(9) 0.0632(12) 0.0526(10) -0.0018(9) 0.0011(7) 0.0061(8)
C1 0.0633(11) 0.0449(10) 0.0428(9) 0.0032(7) 0.0126(8) 0.0173(8)
C4 0.0372(9) 0.0723(13) 0.0539(10) -0.0185(10) 0.0002(8) 0.0063(9)
C14 0.0547(11) 0.0543(11) 0.0501(10) -0.0162(9) 0.0064(8) -0.0045(9)
C15 0.0627(11) 0.0500(11) 0.0448(10) -0.0003(8) 0.0012(8) -0.0054(9)
C24 0.0579(11) 0.0339(9) 0.0771(13) 0.0080(9) 0.0240(10) 0.0090(8)
C8 0.0460(10) 0.0520(12) 0.0824(14) -0.0079(10) 0.0153(9) -0.0185(9)
C23 0.0440(10) 0.0588(12) 0.0664(12) 0.0136(9) 0.0121(8) 0.0194(9)
C2 0.0766(14) 0.0730(15) 0.0444(10) 0.0048(10) 0.0034(9) 0.0410(12)
C3 0.0512(11) 0.0998(18) 0.0476(11) -0.0136(11) -0.0084(9) 0.0328(12)

loop_
_atom_type_symbol
_atom_type_description
_atom_type_scat_dispersion_real
_atom_type_scat_dispersion_imag
_atom_type_scat_source
C C 0.0033 0.0016 'International Tables Vol C Tables 4.2.6.8 and 6.1.1.4'
N N 0.0061 0.0033 'International Tables Vol C Tables 4.2.6.8 and 6.1.1.4'
O O 0.0106 0.0060 'International Tables Vol C Tables 4.2.6.8 and 6.1.1.4'
H H 0.0000 0.0000 'International Tables Vol C Tables 4.2.6.8 and 6.1.1.4'

loop_
_geom_angle_atom_site_label_1
_geom_angle_atom_site_label_2
_geom_angle_atom_site_label_3
_geom_angle
C9 N1 C5 122.54(13)
C9 N1 C8 117.27(14)
C5 N1 C8 120.01(14)
C18 N2 C21 111.93(13)
C18 N2 C17 124.70(13)
C21 N2 C17 123.31(13)
C16 C11 C12 117.55(15)
C16 C11 C7 123.92(14)
C12 C11 C7 118.53(14)
C9 C10 C7 111.91(12)
C9 C10 C17 108.96(12)
C7 C10 C17 110.33(12)
C9 C10 H10A 108.5
C7 C10 H10A 108.5
C17 C10 H10A 108.5
O1 C9 N1 121.93(14)
O1 C9 C10 121.24(14)
N1 C9 C10 116.74(13)
C4 C5 C6 119.18(16)
C4 C5 N1 120.72(16)
C6 C5 N1 120.08(13)
C6 C7 C11 109.52(12)
C6 C7 C10 108.99(12)
C11 C7 C10 114.90(13)
C6 C7 H7A 107.7
C11 C7 H7A 107.7
C10 C7 H7A 107.7
O2 C18 N2 124.87(14)
O2 C18 C19 129.27(14)
N2 C18 C19 105.85(12)
C1 C6 C5 118.93(15)
C1 C6 C7 122.36(15)
C5 C6 C7 118.59(14)
C25 C19 C20 121.13(15)
C25 C19 C18 130.79(14)
C20 C19 C18 108.05(13)
C22 C20 C19 121.71(16)
C22 C20 C21 129.88(16)
C19 C20 C21 108.34(13)
N2 C17 C10 112.53(13)
N2 C17 H17A 109.1
C10 C17 H17A 109.1
N2 C17 H17B 109.1
C10 C17 H17B 109.1
H17A C17 H17B 107.8
C13 C12 C11 121.59(16)
C13 C12 H12A 119.2
C11 C12 H12A 119.2
C11 C16 C15 121.02(16)
C11 C16 H16A 119.5
C15 C16 H16A 119.5
O3 C21 N2 124.44(16)
O3 C21 C20 129.78(15)
N2 C21 C20 105.70(13)
C19 C25 C24 117.08(17)
C19 C25 H25A 121.5
C24 C25 H25A 121.5
C12 C13 C14 120.09(17)
C12 C13 H13A 120.0
C14 C13 H13A 120.0
C20 C22 C23 117.50(17)
C20 C22 H22A 121.3
C23 C22 H22A 121.3
C2 C1 C6 121.25(19)
C2 C1 H1A 119.4
C6 C1 H1A 119.4
C3 C4 C5 120.7(2)
C3 C4 H4A 119.7
C5 C4 H4A 119.7
C15 C14 C13 119.30(17)
C15 C14 H14A 120.4
C13 C14 H14A 120.4
C14 C15 C16 120.42(17)
C14 C15 H15A 119.8
C16 C15 H15A 119.8
C23 C24 C25 121.53(17)
C23 C24 H24A 119.2
C25 C24 H24A 119.2
N1 C8 H8A 109.5
N1 C8 H8B 109.5
H8A C8 H8B 109.5
N1 C8 H8C 109.5
H8A C8 H8C 109.5
H8B C8 H8C 109.5
C22 C23 C24 121.01(17)
C22 C23 H23A 119.5
C24 C23 H23A 119.5
C3 C2 C1 119.50(19)
C3 C2 H2A 120.3
C1 C2 H2A 120.3
C2 C3 C4 120.42(18)
C2 C3 H3A 119.8
C4 C3 H3A 119.8

loop_
_geom_bond_atom_site_label_1
_geom_bond_atom_site_label_2
_geom_bond_distance
O2 C18 1.2128(18)
O1 C9 1.2209(19)
N1 C9 1.369(2)
N1 C5 1.422(2)
N1 C8 1.463(2)
N2 C18 1.393(2)
N2 C21 1.397(2)
N2 C17 1.457(2)
O3 C21 1.205(2)
C11 C16 1.385(2)
C11 C12 1.391(2)
C11 C7 1.528(2)
C10 C9 1.514(2)
C10 C7 1.530(2)
C10 C17 1.540(2)
C10 H10A 0.9800
C5 C4 1.392(2)
C5 C6 1.399(2)
C7 C6 1.517(2)
C7 H7A 0.9800
C18 C19 1.486(2)
C6 C1 1.387(2)
C19 C25 1.379(2)
C19 C20 1.384(2)
C20 C22 1.378(2)
C20 C21 1.482(2)
C17 H17A 0.9700
C17 H17B 0.9700
C12 C13 1.374(2)
C12 H12A 0.9300
C16 C15 1.388(2)
C16 H16A 0.9300
C25 C24 1.392(2)
C25 H25A 0.9300
C13 C14 1.383(3)
C13 H13A 0.9300
C22 C23 1.381(3)
C22 H22A 0.9300
C1 C2 1.381(3)
C1 H1A 0.9300
C4 C3 1.377(3)
C4 H4A 0.9300
C14 C15 1.372(3)
C14 H14A 0.9300
C15 H15A 0.9300
C24 C23 1.382(3)
C24 H24A 0.9300
C8 H8A 0.9600
C8 H8B 0.9600
C8 H8C 0.9600
C23 H23A 0.9300
C2 C3 1.371(3)
C2 H2A 0.9300
C3 H3A 0.9300

loop_
_geom_hbond_atom_site_label_D
_geom_hbond_atom_site_label_H
_geom_hbond_atom_site_label_A
_geom_hbond_distance_DH
_geom_hbond_distance_HA
_geom_hbond_distance_DA
_geom_hbond_angle_DHA
_geom_hbond_site_symmetry_A
C10 H10A O3 0.98 2.64 3.530(2) 150.5 3_666
